data_4081631
loop_
_publ_author_name
'Higgins, Jessica A.'
'Cloke, F. Geoffrey N.'
'Roe, S. Mark'

_publ_section_title
;
 Synthesis and CO2Insertion Chemistry of Uranium(IV) Mixed-Sandwich Alkyl
 and Hydride Complexes
;
_journal_issue 19
_journal_name_full Organometallics
_journal_page_first 5244
_journal_paper_doi 10.1021/om400720m
_journal_volume 32
_journal_year 2013
_chemical_absolute_configuration ad
_chemical_compound_source 'synthesis as described'
_chemical_formula_moiety 'C36 H63 Si2 U'
_chemical_formula_sum 'C36 H63 Si2 U'
_chemical_formula_weight 790.07
_chemical_name_common complex_11B_hydride
_chemical_name_systematic
;
 ?
;
_space_group_IT_number 9
_symmetry_cell_setting monoclinic
_symmetry_Int_Tables_number 9
_symmetry_space_group_name_Hall 'C -2yc'
_symmetry_space_group_name_H-M 'C 1 c 1'
_atom_sites_solution_hydrogens geom
_atom_sites_solution_primary direct
_atom_sites_solution_secondary difmap
_audit_conform_dict_location ftp://ftp.iucr.org/pub/cif_core.dic
_audit_conform_dict_name cif_core.dic
_audit_conform_dict_version 2.4
_audit_creation_date 2011-11-02T13:00:27-00:00
_audit_creation_method 'WinGX routine CIF_UPDATE'
_cell_angle_alpha 90
_cell_angle_beta 110.568(2)
_cell_angle_gamma 90
_cell_formula_units_Z 8
_cell_length_a 13.5888(4)
_cell_length_b 36.4517(11)
_cell_length_c 15.9896(4)
_cell_measurement_reflns_used 74167
_cell_measurement_temperature 173(2)
_cell_measurement_theta_max 27.485
_cell_measurement_theta_min 0.998
_cell_volume 7415.3(4)
_computing_cell_refinement 'HKL Scalepack (Otwinowski & Minor 1997)'
_computing_data_collection 'Collect (Bruker AXS BV, 1997-2004)'
_computing_data_reduction 'HKL Denzo and Scalepack (Otwinowski & Minor 1997)'
_computing_structure_refinement 'SHELXL-97 (Sheldrick, 1997)'
_computing_structure_solution 'SHELXS-97 (Sheldrick, 1990)'
_diffrn_ambient_temperature 173(2)
_diffrn_detector 'CCD plate'
_diffrn_detector_area_resol_mean 9
_diffrn_measured_fraction_theta_full 0.99
_diffrn_measured_fraction_theta_max 0.99
_diffrn_measurement_device '95mm CCD camera on \k-goniostat'
_diffrn_measurement_device_type KappaCCD
_diffrn_measurement_method 'CCD rotation images, thick slices'
_diffrn_orient_matrix_type 'by Bruker AXS Collect from scalepack cell'
_diffrn_orient_matrix_UB_11 0.59164E-1
_diffrn_orient_matrix_UB_12 0.84968E-2
_diffrn_orient_matrix_UB_13 0.539969E-1
_diffrn_orient_matrix_UB_21 0.218771E-1
_diffrn_orient_matrix_UB_22 0.178308E-1
_diffrn_orient_matrix_UB_23 -0.376944E-1
_diffrn_orient_matrix_UB_31 -0.46894E-1
_diffrn_orient_matrix_UB_32 0.190385E-1
_diffrn_orient_matrix_UB_33 0.112047E-1
_diffrn_radiation_monochromator graphite
_diffrn_radiation_probe x-ray
_diffrn_radiation_type MoK\a
_diffrn_radiation_wavelength 0.71073
_diffrn_reflns_av_R_equivalents 0.0583
_diffrn_reflns_av_unetI/netI 0.064
_diffrn_reflns_limit_h_max 17
_diffrn_reflns_limit_h_min -17
_diffrn_reflns_limit_k_max 47
_diffrn_reflns_limit_k_min -47
_diffrn_reflns_limit_l_max 20
_diffrn_reflns_limit_l_min -20
_diffrn_reflns_number 39467
_diffrn_reflns_theta_full 27.46
_diffrn_reflns_theta_max 27.46
_diffrn_reflns_theta_min 2.39
_diffrn_source 'Enraf Nonius FR590'
_exptl_absorpt_coefficient_mu 4.464
_exptl_absorpt_correction_T_max 0.7755
_exptl_absorpt_correction_T_min 0.5353
_exptl_absorpt_correction_type multi-scan
_exptl_absorpt_process_details
;
        [c.f. r.h. blessing, acta cryst. (1995), a51, 33-38]
;
_exptl_crystal_colour Brown
_exptl_crystal_density_diffrn 1.415
_exptl_crystal_density_method 'not measured'
_exptl_crystal_description Plate
_exptl_crystal_F_000 3192
_exptl_crystal_size_max 0.16
_exptl_crystal_size_mid 0.08
_exptl_crystal_size_min 0.06
_refine_diff_density_max 1.408
_refine_diff_density_min -1.524
_refine_diff_density_rms 0.16
_refine_ls_abs_structure_details 'Flack H D (1983), Acta Cryst. A39, 876-881'
_refine_ls_abs_structure_Flack -0.007(6)
_refine_ls_extinction_method none
_refine_ls_goodness_of_fit_ref 1.047
_refine_ls_hydrogen_treatment mixed
_refine_ls_matrix_type full
_refine_ls_number_parameters 705
_refine_ls_number_reflns 15160
_refine_ls_number_restraints 9
_refine_ls_restrained_S_all 1.047
_refine_ls_R_factor_all 0.0606
_refine_ls_R_factor_gt 0.0457
_refine_ls_shift/su_max 0.004
_refine_ls_shift/su_mean 0.000
_refine_ls_structure_factor_coef Fsqd
_refine_ls_weighting_details 'calc w=1/[\s^2^(Fo^2^)+(0.0308P)^2^+36.3823P] where P=(Fo^2^+2Fc^2^)/3'
_refine_ls_weighting_scheme calc
_refine_ls_wR_factor_gt 0.0867
_refine_ls_wR_factor_ref 0.0929
_reflns_number_gt 13028
_reflns_number_total 15160
_reflns_threshold_expression >2sigma(I)
_cod_data_source_file om400720m_si_002.cif
_cod_data_source_block 11B
_cod_original_sg_symbol_H-M 'C c'
_cod_database_code 4081631

loop_
_symmetry_equiv_pos_as_xyz
'x, y, z'
'x, -y, z+1/2'
'x+1/2, y+1/2, z'
'x+1/2, -y+1/2, z+1/2'

loop_
_atom_site_label
_atom_site_type_symbol
_atom_site_fract_x
_atom_site_fract_y
_atom_site_fract_z
_atom_site_U_iso_or_equiv
_atom_site_adp_type
_atom_site_occupancy
_atom_site_symmetry_multiplicity
_atom_site_calc_flag
_atom_site_refinement_flags
_atom_site_disorder_assembly
_atom_site_disorder_group
C1 C 0.6266(6) 0.3900(2) 0.3561(5) 0.0356(19) Uani 1 1 d . . .
C2 C 0.6868(6) 0.4205(2) 0.3453(6) 0.040(2) Uani 1 1 d . . .
H2 H 0.6458 0.4422 0.3302 0.048 Uiso 1 1 calc R . .
C3 C 0.7921(6) 0.4268(2) 0.3514(5) 0.0380(19) Uani 1 1 d . . .
H3 H 0.8031 0.4517 0.3399 0.046 Uiso 1 1 calc R . .
C4 C 0.8863(6) 0.4057(2) 0.3700(5) 0.0352(18) Uani 1 1 d . . .
C5 C 0.9060(6) 0.3684(2) 0.3872(5) 0.0371(19) Uani 1 1 d . . .
H5 H 0.9774 0.3624 0.3977 0.045 Uiso 1 1 calc R . .
C6 C 0.8461(6) 0.3373(2) 0.3928(5) 0.0347(18) Uani 1 1 d . . .
H6 H 0.8867 0.3154 0.4038 0.042 Uiso 1 1 calc R . .
C7 C 0.7418(6) 0.3306(2) 0.3861(5) 0.0362(19) Uani 1 1 d . . .
H7 H 0.7287 0.3053 0.3914 0.043 Uiso 1 1 calc R . .
C8 C 0.6509(6) 0.3525(2) 0.3733(6) 0.038(2) Uani 1 1 d . . .
H8 H 0.5934 0.3386 0.3773 0.045 Uiso 1 1 calc R . .
C9 C 0.4112(7) 0.4231(3) 0.2358(6) 0.056(3) Uani 1 1 d . . .
H9 H 0.3362 0.4177 0.2273 0.068 Uiso 1 1 calc R . .
C10 C 0.4345(11) 0.4011(5) 0.1658(8) 0.110(5) Uani 1 1 d . . .
H10A H 0.4312 0.3749 0.1783 0.165 Uiso 1 1 calc R . .
H10B H 0.5050 0.4072 0.1664 0.165 Uiso 1 1 calc R . .
H10C H 0.3825 0.4068 0.1070 0.165 Uiso 1 1 calc R . .
C11 C 0.4148(15) 0.4611(4) 0.2202(10) 0.155(9) Uani 1 1 d . . .
H11A H 0.3711 0.4666 0.1583 0.232 Uiso 1 1 calc R . .
H11B H 0.4876 0.4684 0.2307 0.232 Uiso 1 1 calc R . .
H11C H 0.3884 0.4746 0.2609 0.232 Uiso 1 1 calc R . .
C12 C 0.5075(6) 0.4434(2) 0.4371(6) 0.0405(19) Uani 1 1 d . . .
H12 H 0.5259 0.4660 0.4103 0.049 Uiso 1 1 calc R . .
C13 C 0.4031(7) 0.4518(3) 0.4523(7) 0.055(2) Uani 1 1 d . . .
H13A H 0.3468 0.4554 0.3945 0.082 Uiso 1 1 calc R . .
H13B H 0.4114 0.4741 0.4884 0.082 Uiso 1 1 calc R . .
H13C H 0.3853 0.4311 0.4836 0.082 Uiso 1 1 calc R . .
C14 C 0.5963(8) 0.4373(3) 0.5262(6) 0.063(3) Uani 1 1 d . . .
H14A H 0.6619 0.4325 0.5155 0.094 Uiso 1 1 calc R . .
H14B H 0.5794 0.4162 0.5567 0.094 Uiso 1 1 calc R . .
H14C H 0.6046 0.4592 0.5635 0.094 Uiso 1 1 calc R . .
C15 C 0.4096(6) 0.3667(2) 0.3776(7) 0.047(2) Uani 1 1 d . . .
H15 H 0.3437 0.3793 0.3763 0.056 Uiso 1 1 calc R . .
C16 C 0.3712(8) 0.3370(3) 0.3049(7) 0.064(3) Uani 1 1 d . . .
H16A H 0.3435 0.3486 0.2460 0.095 Uiso 1 1 calc R . .
H16B H 0.3157 0.3224 0.3149 0.095 Uiso 1 1 calc R . .
H16C H 0.4301 0.3209 0.3075 0.095 Uiso 1 1 calc R . .
C17 C 0.4520(7) 0.3497(3) 0.4692(7) 0.055(3) Uani 1 1 d . . .
H17A H 0.4748 0.3691 0.5144 0.083 Uiso 1 1 calc R . .
H17B H 0.5120 0.3339 0.4734 0.083 Uiso 1 1 calc R . .
H17C H 0.3969 0.3350 0.4793 0.083 Uiso 1 1 calc R . .
C18 C 0.9586(7) 0.4635(2) 0.2601(6) 0.045(2) Uani 1 1 d . . .
H18 H 0.9195 0.4854 0.2695 0.054 Uiso 1 1 calc R . .
C19 C 1.0535(8) 0.4779(3) 0.2384(7) 0.067(3) Uani 1 1 d . . .
H19A H 1.1011 0.4911 0.2902 0.101 Uiso 1 1 calc R . .
H19B H 1.0289 0.4945 0.1870 0.101 Uiso 1 1 calc R . .
H19C H 1.0909 0.4572 0.2241 0.101 Uiso 1 1 calc R . .
C20 C 0.8853(8) 0.4434(3) 0.1787(6) 0.064(3) Uani 1 1 d . . .
H20A H 0.8245 0.4341 0.1917 0.096 Uiso 1 1 calc R . .
H20B H 0.9228 0.4228 0.1641 0.096 Uiso 1 1 calc R . .
H20C H 0.8614 0.4603 0.1279 0.096 Uiso 1 1 calc R . .
C21 C 1.1195(6) 0.4072(2) 0.3763(5) 0.040(2) Uani 1 1 d . . .
H21 H 1.1710 0.4252 0.3678 0.048 Uiso 1 1 calc R . .
C22 C 1.1016(7) 0.3790(3) 0.2999(6) 0.047(2) Uani 1 1 d . . .
H22A H 1.0645 0.3909 0.2424 0.071 Uiso 1 1 calc R . .
H22B H 1.0594 0.3585 0.3085 0.071 Uiso 1 1 calc R . .
H22C H 1.1696 0.3698 0.3005 0.071 Uiso 1 1 calc R . .
C23 C 1.1778(7) 0.3898(3) 0.4686(6) 0.053(2) Uani 1 1 d . . .
H23A H 1.1881 0.4084 0.5154 0.079 Uiso 1 1 calc R . .
H23B H 1.2462 0.3805 0.4705 0.079 Uiso 1 1 calc R . .
H23C H 1.1359 0.3695 0.4786 0.079 Uiso 1 1 calc R . .
C24 C 1.0421(7) 0.4696(3) 0.4654(6) 0.049(2) Uani 1 1 d . . .
H24 H 1.0578 0.4541 0.5201 0.059 Uiso 1 1 calc R . .
C25 C 1.1427(9) 0.4903(4) 0.4781(9) 0.088(4) Uani 1 1 d . . .
H25A H 1.1975 0.4731 0.4770 0.132 Uiso 1 1 calc R . .
H25B H 1.1653 0.5031 0.5358 0.132 Uiso 1 1 calc R . .
H25C H 1.1306 0.5083 0.4299 0.132 Uiso 1 1 calc R . .
C26 C 0.9578(9) 0.4963(4) 0.4692(8) 0.085(4) Uani 1 1 d . . .
H26A H 0.8926 0.4829 0.4610 0.128 Uiso 1 1 calc R . .
H26B H 0.9453 0.5146 0.4216 0.128 Uiso 1 1 calc R . .
H26C H 0.9813 0.5087 0.5273 0.128 Uiso 1 1 calc R . .
C27 C 0.9647(7) 0.3885(3) 0.6618(5) 0.045(2) Uani 1 1 d . . .
C28 C 0.8687(7) 0.3959(2) 0.6758(5) 0.041(2) Uani 1 1 d . . .
C29 C 0.8125(7) 0.3624(2) 0.6593(5) 0.040(2) Uani 1 1 d . . .
C30 C 0.8716(7) 0.3359(2) 0.6335(5) 0.040(2) Uani 1 1 d . . .
C31 C 0.9655(7) 0.3522(2) 0.6355(6) 0.040(2) Uani 1 1 d . . .
C32 C 1.0562(9) 0.4157(3) 0.6800(7) 0.076(3) Uani 1 1 d . . .
H32A H 1.0354 0.4396 0.6964 0.114 Uiso 1 1 calc R . .
H32B H 1.0743 0.4183 0.6262 0.114 Uiso 1 1 calc R . .
H32C H 1.1173 0.4065 0.7291 0.114 Uiso 1 1 calc R . .
C33 C 0.8415(10) 0.4307(3) 0.7099(7) 0.083(4) Uani 1 1 d . . .
H33A H 0.8959 0.4490 0.7147 0.124 Uiso 1 1 calc R . .
H33B H 0.8367 0.4266 0.7689 0.124 Uiso 1 1 calc R . .
H33C H 0.7737 0.4396 0.6687 0.124 Uiso 1 1 calc R . .
C34 C 0.7110(7) 0.3547(4) 0.6745(6) 0.070(3) Uani 1 1 d . . .
H34A H 0.6848 0.3774 0.6919 0.104 Uiso 1 1 calc R . .
H34B H 0.7234 0.3365 0.7220 0.104 Uiso 1 1 calc R . .
H34C H 0.6588 0.3453 0.6193 0.104 Uiso 1 1 calc R . .
C35 C 0.8427(9) 0.2960(3) 0.6144(7) 0.064(3) Uani 1 1 d . . .
H35A H 0.7725 0.2917 0.6167 0.097 Uiso 1 1 calc R . .
H35B H 0.8940 0.2807 0.6592 0.097 Uiso 1 1 calc R . .
H35C H 0.8428 0.2897 0.5548 0.097 Uiso 1 1 calc R . .
C36 C 1.0566(8) 0.3325(3) 0.6214(7) 0.067(3) Uani 1 1 d . . .
H36A H 1.1127 0.3501 0.6262 0.101 Uiso 1 1 calc R . .
H36B H 1.0327 0.3212 0.5620 0.101 Uiso 1 1 calc R . .
H36C H 1.0833 0.3134 0.6670 0.101 Uiso 1 1 calc R . .
C51 C 0.8814(5) 0.6634(2) 0.5156(5) 0.0294(16) Uani 1 1 d . . .
C52 C 0.8083(6) 0.6465(2) 0.4395(5) 0.0329(17) Uani 1 1 d . . .
H52 H 0.8326 0.6471 0.3906 0.039 Uiso 1 1 calc R . .
C53 C 0.7099(6) 0.6291(2) 0.4157(5) 0.0344(18) Uani 1 1 d . . .
H53 H 0.6875 0.6208 0.3556 0.041 Uiso 1 1 calc R . .
C54 C 0.6342(6) 0.62023(19) 0.4552(5) 0.0312(17) Uani 1 1 d . . .
C55 C 0.6398(6) 0.6250(2) 0.5449(5) 0.0385(19) Uani 1 1 d . . .
H55 H 0.5783 0.6162 0.5536 0.046 Uiso 1 1 calc R . .
C56 C 0.7115(6) 0.6393(2) 0.6237(5) 0.0360(19) Uani 1 1 d . . .
H56 H 0.6880 0.6372 0.6730 0.043 Uiso 1 1 calc R . .
C57 C 0.8115(6) 0.6564(2) 0.6471(5) 0.039(2) Uani 1 1 d . . .
H57 H 0.8391 0.6626 0.7088 0.047 Uiso 1 1 calc R . .
C58 C 0.8804(6) 0.6666(2) 0.6028(5) 0.0381(19) Uani 1 1 d . . .
H58 H 0.9414 0.6786 0.6416 0.046 Uiso 1 1 calc R . .
C59 C 1.0804(6) 0.6365(3) 0.4828(6) 0.044(2) Uani 1 1 d . . .
H59 H 1.1470 0.6456 0.4768 0.053 Uiso 1 1 calc R . .
C60 C 1.0279(9) 0.6132(3) 0.4015(7) 0.072(3) Uani 1 1 d . . .
H60A H 1.0079 0.6287 0.3479 0.109 Uiso 1 1 calc R . .
H60B H 0.9649 0.6018 0.4064 0.109 Uiso 1 1 calc R . .
H60C H 1.0766 0.5941 0.3972 0.109 Uiso 1 1 calc R . .
C61 C 1.1133(8) 0.6127(3) 0.5655(7) 0.060(3) Uani 1 1 d . . .
H61A H 1.1479 0.6280 0.6182 0.090 Uiso 1 1 calc R . .
H61B H 1.1621 0.5938 0.5606 0.090 Uiso 1 1 calc R . .
H61C H 1.0511 0.6011 0.5714 0.090 Uiso 1 1 calc R . .
C62 C 1.0960(6) 0.7054(3) 0.5936(6) 0.043(2) Uani 1 1 d . . .
H62 H 1.1009 0.6905 0.6475 0.052 Uiso 1 1 calc R . .
C63 C 1.2088(7) 0.7090(3) 0.5947(6) 0.056(3) Uani 1 1 d . . .
H63A H 1.2347 0.6848 0.5854 0.084 Uiso 1 1 calc R . .
H63B H 1.2538 0.7188 0.6526 0.084 Uiso 1 1 calc R . .
H63C H 1.2099 0.7256 0.5470 0.084 Uiso 1 1 calc R . .
C64 C 1.0539(8) 0.7433(3) 0.6078(7) 0.061(3) Uani 1 1 d . . .
H64A H 0.9820 0.7407 0.6075 0.091 Uiso 1 1 calc R . .
H64B H 1.0540 0.7599 0.5596 0.091 Uiso 1 1 calc R . .
H64C H 1.0989 0.7534 0.6653 0.091 Uiso 1 1 calc R . .
C65 C 0.9646(8) 0.7052(3) 0.3854(6) 0.053(2) Uani 1 1 d . . .
H65 H 0.9311 0.6869 0.3373 0.064 Uiso 1 1 calc R . .
C66 C 1.0607(9) 0.7208(4) 0.3655(7) 0.097(5) Uani 1 1 d . . .
H66A H 1.1125 0.7013 0.3724 0.146 Uiso 1 1 calc R . .
H66B H 1.0926 0.7407 0.4074 0.146 Uiso 1 1 calc R . .
H66C H 1.0374 0.7302 0.3042 0.146 Uiso 1 1 calc R . .
C67 C 0.8834(10) 0.7348(3) 0.3748(7) 0.079(4) Uani 1 1 d . . .
H67A H 0.8666 0.7465 0.3162 0.118 Uiso 1 1 calc R . .
H67B H 0.9113 0.7533 0.4218 0.118 Uiso 1 1 calc R . .
H67C H 0.8196 0.7239 0.3794 0.118 Uiso 1 1 calc R . .
C68 C 0.5811(7) 0.5438(3) 0.3820(8) 0.065(3) Uani 1 1 d . . .
H68 H 0.5210 0.5266 0.3542 0.079 Uiso 1 1 calc R . .
C69 C 0.6544(10) 0.5406(4) 0.3268(12) 0.106(5) Uani 1 1 d U . .
H69A H 0.7152 0.5569 0.3524 0.159 Uiso 1 1 calc R . .
H69B H 0.6159 0.5478 0.2649 0.159 Uiso 1 1 calc R . .
H69C H 0.6787 0.5152 0.3283 0.159 Uiso 1 1 calc R . .
C70 C 0.6369(10) 0.5304(3) 0.4729(10) 0.131(7) Uani 1 1 d . . .
H70A H 0.6525 0.5043 0.4710 0.197 Uiso 1 1 calc R . .
H70B H 0.5926 0.5340 0.5093 0.197 Uiso 1 1 calc R . .
H70C H 0.7026 0.5441 0.4993 0.197 Uiso 1 1 calc R . .
C71 C 0.4798(7) 0.6086(3) 0.2591(6) 0.059(3) Uani 1 1 d D . .
H71 H 0.5447 0.6067 0.2434 0.070 Uiso 1 1 calc R A 1
C72 C 0.4526(11) 0.6499(4) 0.2494(8) 0.096(4) Uani 1 1 d . B .
H72A H 0.4326 0.6571 0.1866 0.144 Uiso 1 1 calc R . .
H72B H 0.5140 0.6642 0.2855 0.144 Uiso 1 1 calc R . .
H72C H 0.3939 0.6547 0.2702 0.144 Uiso 1 1 calc R . .
C73A C 0.400(2) 0.5750(13) 0.1970(18) 0.066(9) Uiso 0.47(7) 1 d P B 1
H73A H 0.4337 0.5511 0.2149 0.100 Uiso 0.47(7) 1 calc PR B 1
H73B H 0.3879 0.5792 0.1336 0.100 Uiso 0.47(7) 1 calc PR B 1
H73C H 0.3328 0.5755 0.2068 0.100 Uiso 0.47(7) 1 calc PR B 1
C73B C 0.3837(17) 0.5914(10) 0.1932(13) 0.056(8) Uiso 0.53(7) 1 d PD B 2
H73D H 0.3926 0.5647 0.1939 0.084 Uiso 0.53(7) 1 calc PR B 2
H73E H 0.3732 0.6008 0.1332 0.084 Uiso 0.53(7) 1 calc PR B 2
H73F H 0.3223 0.5974 0.2092 0.084 Uiso 0.53(7) 1 calc PR B 2
C74 C 0.4110(7) 0.5872(3) 0.4216(7) 0.055(3) Uani 1 1 d . . .
H74 H 0.4445 0.5812 0.4864 0.066 Uiso 1 1 calc R B .
C75 C 0.3325(8) 0.5561(3) 0.3824(8) 0.073(3) Uani 1 1 d . B .
H75A H 0.3635 0.5327 0.4095 0.110 Uiso 1 1 calc R . .
H75B H 0.3159 0.5549 0.3177 0.110 Uiso 1 1 calc R . .
H75C H 0.2681 0.5607 0.3950 0.110 Uiso 1 1 calc R . .
C76 C 0.3508(9) 0.6226(3) 0.4191(10) 0.090(4) Uani 1 1 d . B .
H76A H 0.4006 0.6425 0.4461 0.135 Uiso 1 1 calc R . .
H76B H 0.3033 0.6194 0.4526 0.135 Uiso 1 1 calc R . .
H76C H 0.3098 0.6289 0.3570 0.135 Uiso 1 1 calc R . .
C77 C 0.5199(6) 0.7338(2) 0.4861(6) 0.040(2) Uani 1 1 d . . .
C78 C 0.5660(7) 0.7259(2) 0.5788(6) 0.0394(19) Uani 1 1 d . . .
C79 C 0.6634(7) 0.7436(2) 0.6103(6) 0.041(2) Uani 1 1 d . . .
C80 C 0.6799(7) 0.7622(2) 0.5398(6) 0.045(2) Uani 1 1 d . . .
C81 C 0.5905(7) 0.7555(2) 0.4624(6) 0.044(2) Uani 1 1 d . . .
C82 C 0.4086(7) 0.7242(3) 0.4277(7) 0.059(3) Uani 1 1 d . . .
H82A H 0.3767 0.7088 0.4616 0.089 Uiso 1 1 calc R . .
H82B H 0.4097 0.7108 0.3749 0.089 Uiso 1 1 calc R . .
H82C H 0.3675 0.7467 0.4090 0.089 Uiso 1 1 calc R . .
C83 C 0.5140(8) 0.7053(3) 0.6353(7) 0.058(3) Uani 1 1 d . . .
H83A H 0.4459 0.6957 0.5966 0.087 Uiso 1 1 calc R . .
H83B H 0.5035 0.7221 0.6793 0.087 Uiso 1 1 calc R . .
H83C H 0.5592 0.6849 0.6662 0.087 Uiso 1 1 calc R . .
C84 C 0.7353(8) 0.7455(3) 0.7067(6) 0.070(3) Uani 1 1 d . . .
H84A H 0.7990 0.7591 0.7110 0.105 Uiso 1 1 calc R . .
H84B H 0.7544 0.7206 0.7298 0.105 Uiso 1 1 calc R . .
H84C H 0.6991 0.7580 0.7420 0.105 Uiso 1 1 calc R . .
C85 C 0.7707(8) 0.7871(3) 0.5447(10) 0.083(4) Uani 1 1 d . . .
H85A H 0.7614 0.7963 0.4848 0.124 Uiso 1 1 calc R . .
H85B H 0.8367 0.7733 0.5680 0.124 Uiso 1 1 calc R . .
H85C H 0.7728 0.8078 0.5843 0.124 Uiso 1 1 calc R . .
C86 C 0.5693(10) 0.7712(4) 0.3698(7) 0.084(4) Uani 1 1 d . . .
H86A H 0.6303 0.7854 0.3695 0.126 Uiso 1 1 calc R . .
H86B H 0.5074 0.7872 0.3536 0.126 Uiso 1 1 calc R . .
H86C H 0.5563 0.7511 0.3265 0.126 Uiso 1 1 calc R . .
Si1 Si 0.49096(17) 0.40491(6) 0.35235(16) 0.0377(5) Uani 1 1 d . . .
Si2 Si 1.00062(17) 0.43595(6) 0.36827(15) 0.0364(5) Uani 1 1 d . . .
Si4 Si 1.00491(17) 0.67888(7) 0.49420(14) 0.0367(5) Uani 1 1 d . . .
Si5 Si 0.52328(17) 0.59095(6) 0.37931(16) 0.0378(5) Uani 1 1 d . B .
U1 U 0.809411(19) 0.386737(8) 0.496692(18) 0.03353(8) Uani 1 1 d . . .
U2 U 0.68999(2) 0.689721(8) 0.500633(19) 0.03643(8) Uani 1 1 d . . .

loop_
_atom_site_aniso_label
_atom_site_aniso_U_11
_atom_site_aniso_U_22
_atom_site_aniso_U_33
_atom_site_aniso_U_23
_atom_site_aniso_U_13
_atom_site_aniso_U_12
C1 0.020(4) 0.046(5) 0.037(4) 0.004(4) 0.006(3) -0.004(3)
C2 0.031(4) 0.041(5) 0.044(5) 0.016(4) 0.008(4) 0.013(4)
C3 0.023(4) 0.042(5) 0.043(5) 0.007(4) 0.006(4) -0.002(3)
C4 0.028(4) 0.040(5) 0.036(4) 0.000(4) 0.010(3) -0.001(3)
C5 0.027(4) 0.046(5) 0.042(5) 0.004(4) 0.017(4) 0.000(4)
C6 0.031(4) 0.040(5) 0.032(4) 0.003(4) 0.010(4) 0.004(4)
C7 0.033(4) 0.038(5) 0.039(4) -0.004(4) 0.014(4) -0.005(4)
C8 0.027(4) 0.030(4) 0.056(6) 0.001(4) 0.015(4) -0.003(3)
C9 0.041(5) 0.070(7) 0.051(5) 0.001(5) 0.006(4) 0.014(5)
C10 0.095(10) 0.182(16) 0.047(7) 0.002(8) 0.019(7) 0.049(10)
C11 0.22(2) 0.072(10) 0.085(10) 0.033(8) -0.053(11) -0.029(11)
C12 0.033(4) 0.037(5) 0.045(5) 0.004(4) 0.007(4) 0.000(4)
C13 0.046(5) 0.051(6) 0.075(7) -0.004(5) 0.030(5) -0.003(5)
C14 0.053(6) 0.066(7) 0.053(6) -0.017(5) -0.001(5) -0.004(5)
C15 0.018(4) 0.036(5) 0.084(7) -0.004(5) 0.016(4) -0.004(4)
C16 0.042(5) 0.055(6) 0.084(7) -0.011(5) 0.009(5) -0.009(5)
C17 0.047(5) 0.048(6) 0.076(7) 0.008(5) 0.027(5) -0.004(4)
C18 0.044(5) 0.041(5) 0.053(5) 0.009(4) 0.019(4) -0.003(4)
C19 0.058(6) 0.075(8) 0.063(6) 0.019(6) 0.015(5) -0.022(6)
C20 0.059(6) 0.081(8) 0.042(5) 0.010(5) 0.006(5) -0.012(6)
C21 0.026(4) 0.049(5) 0.045(5) 0.007(4) 0.011(4) -0.009(4)
C22 0.030(4) 0.062(6) 0.055(5) -0.001(5) 0.021(4) -0.004(4)
C23 0.034(5) 0.067(6) 0.054(5) 0.008(4) 0.011(4) 0.003(4)
C24 0.040(5) 0.062(6) 0.044(5) -0.001(4) 0.014(4) -0.008(4)
C25 0.071(8) 0.093(9) 0.112(10) -0.056(8) 0.048(8) -0.035(7)
C26 0.054(7) 0.108(10) 0.089(9) -0.055(8) 0.020(6) -0.007(7)
C27 0.037(5) 0.060(6) 0.029(4) 0.009(4) 0.000(4) -0.006(4)
C28 0.044(5) 0.041(5) 0.030(4) -0.008(4) 0.001(4) 0.005(4)
C29 0.048(5) 0.056(5) 0.015(3) 0.007(4) 0.011(3) 0.008(4)
C30 0.044(5) 0.041(5) 0.036(4) 0.005(4) 0.014(4) -0.001(4)
C31 0.048(5) 0.039(5) 0.031(4) 0.015(4) 0.013(4) 0.013(4)
C32 0.076(8) 0.083(8) 0.053(6) 0.006(6) 0.003(6) -0.023(7)
C33 0.109(10) 0.074(8) 0.043(6) -0.020(5) -0.001(6) 0.029(7)
C34 0.038(5) 0.131(11) 0.043(6) 0.024(6) 0.018(5) 0.012(6)
C35 0.089(8) 0.051(6) 0.046(6) 0.017(5) 0.014(6) 0.003(6)
C36 0.064(7) 0.092(8) 0.056(6) 0.027(6) 0.033(5) 0.037(6)
C51 0.023(4) 0.037(4) 0.029(4) -0.005(3) 0.010(3) -0.008(3)
C52 0.027(4) 0.036(4) 0.035(4) -0.003(3) 0.009(3) -0.006(3)
C53 0.031(4) 0.039(4) 0.032(4) -0.001(4) 0.009(3) -0.005(4)
C54 0.034(4) 0.025(4) 0.035(4) 0.002(3) 0.012(3) -0.005(3)
C55 0.029(4) 0.045(5) 0.043(5) 0.007(4) 0.016(4) 0.000(4)
C56 0.034(4) 0.043(5) 0.034(4) 0.004(4) 0.015(4) -0.002(4)
C57 0.037(5) 0.046(5) 0.029(4) 0.004(4) 0.004(4) -0.005(4)
C58 0.029(4) 0.053(5) 0.030(4) 0.002(4) 0.008(3) -0.004(4)
C59 0.034(5) 0.060(6) 0.044(5) -0.010(4) 0.020(4) -0.004(4)
C60 0.060(7) 0.090(9) 0.062(7) -0.021(6) 0.014(5) 0.013(6)
C61 0.056(6) 0.058(6) 0.065(6) -0.003(5) 0.020(5) 0.010(5)
C62 0.031(4) 0.054(6) 0.041(5) -0.004(4) 0.008(4) -0.007(4)
C63 0.034(5) 0.072(7) 0.051(5) -0.006(5) 0.002(4) -0.021(5)
C64 0.061(6) 0.050(6) 0.060(6) -0.020(5) 0.008(5) -0.007(5)
C65 0.054(6) 0.056(6) 0.044(5) 0.009(5) 0.010(4) -0.012(5)
C66 0.071(8) 0.168(14) 0.046(6) 0.033(8) 0.011(6) -0.055(9)
C67 0.107(10) 0.066(8) 0.046(6) 0.019(5) 0.007(6) -0.002(7)
C68 0.034(5) 0.046(6) 0.096(8) -0.017(5) -0.003(5) -0.010(4)
C69 0.070(8) 0.062(8) 0.199(15) -0.035(9) 0.064(9) -0.001(6)
C70 0.088(9) 0.041(6) 0.165(14) 0.014(8) -0.080(9) -0.019(6)
C71 0.041(5) 0.084(8) 0.043(5) -0.003(5) 0.006(4) -0.007(5)
C72 0.090(9) 0.105(11) 0.076(8) 0.054(8) 0.009(7) 0.020(8)
C74 0.039(5) 0.073(7) 0.058(6) -0.002(5) 0.022(4) -0.020(5)
C75 0.039(6) 0.081(8) 0.098(9) 0.012(7) 0.022(6) -0.022(6)
C76 0.056(7) 0.086(9) 0.146(12) -0.022(9) 0.057(8) -0.002(6)
C77 0.033(4) 0.036(4) 0.045(5) -0.003(4) 0.007(4) 0.009(4)
C78 0.045(5) 0.038(5) 0.039(5) 0.001(4) 0.020(4) 0.004(4)
C79 0.038(5) 0.042(5) 0.031(4) -0.010(4) -0.002(4) 0.001(4)
C80 0.042(5) 0.028(4) 0.063(6) -0.004(4) 0.015(4) 0.001(4)
C81 0.058(6) 0.035(5) 0.042(5) 0.008(4) 0.022(4) 0.012(4)
C82 0.039(5) 0.054(6) 0.064(6) -0.022(5) -0.008(4) 0.008(4)
C83 0.068(7) 0.051(6) 0.069(7) 0.010(5) 0.041(6) 0.005(5)
C84 0.058(6) 0.089(8) 0.046(5) -0.014(5) -0.001(5) 0.021(6)
C85 0.052(7) 0.048(6) 0.147(12) -0.006(7) 0.033(7) -0.012(5)
C86 0.089(9) 0.111(10) 0.064(7) 0.048(7) 0.042(7) 0.040(8)
Si1 0.0231(10) 0.0393(13) 0.0466(13) 0.0012(10) 0.0071(10) -0.0004(9)
Si2 0.0291(11) 0.0426(13) 0.0379(12) 0.0047(10) 0.0123(10) -0.0037(10)
Si4 0.0292(11) 0.0466(14) 0.0332(11) -0.0026(10) 0.0097(9) -0.0088(10)
Si5 0.0274(11) 0.0370(13) 0.0442(13) -0.0012(10) 0.0064(10) -0.0049(9)
U1 0.02815(14) 0.04031(17) 0.03137(14) 0.00389(15) 0.00952(11) 0.00198(14)
U2 0.02794(15) 0.03091(15) 0.04761(18) -0.00122(15) 0.00974(13) -0.00088(14)

loop_
_atom_type_symbol
_atom_type_description
_atom_type_scat_dispersion_real
_atom_type_scat_dispersion_imag
_atom_type_scat_source
C C 0.0033 0.0016 'International Tables Vol C Tables 4.2.6.8 and 6.1.1.4'
H H 0 0 'International Tables Vol C Tables 4.2.6.8 and 6.1.1.4'
Si Si 0.0817 0.0704 'International Tables Vol C Tables 4.2.6.8 and 6.1.1.4'
U U -9.6767 9.6646 'International Tables Vol C Tables 4.2.6.8 and 6.1.1.4'

loop_
_geom_angle_atom_site_label_1
_geom_angle_atom_site_label_2
_geom_angle_atom_site_label_3
_geom_angle
C8 C1 C2 132.4(7)
C8 C1 Si1 116.1(6)
C2 C1 Si1 111.4(6)
C8 C1 U1 73.2(5)
C2 C1 U1 74.7(4)
Si1 C1 U1 129.5(4)
C3 C2 C1 136.5(8)
C3 C2 U1 73.9(5)
C1 C2 U1 74.7(4)
C3 C2 H2 111.7
C1 C2 H2 111.7
U1 C2 H2 136.8
C2 C3 C4 137.2(8)
C2 C3 U1 75.5(5)
C4 C3 U1 74.2(5)
C2 C3 H3 111.4
C4 C3 H3 111.4
U1 C3 H3 135.8
C5 C4 C3 131.3(7)
C5 C4 Si2 117.6(6)
C3 C4 Si2 111.0(6)
C5 C4 U1 72.4(4)
C3 C4 U1 74.8(5)
Si2 C4 U1 134.0(4)
C4 C5 C6 135.9(7)
C4 C5 U1 77.0(5)
C6 C5 U1 74.2(5)
C4 C5 H5 112.1
C6 C5 H5 112.1
U1 C5 H5 131.4
C7 C6 C5 136.1(8)
C7 C6 U1 75.8(5)
C5 C6 U1 74.3(5)
C7 C6 H6 112.0
C5 C6 H6 112.0
U1 C6 H6 133.5
C6 C7 C8 135.7(8)
C6 C7 U1 73.2(5)
C8 C7 U1 75.1(5)
C6 C7 H7 112.1
C8 C7 H7 112.1
U1 C7 H7 136.3
C1 C8 C7 134.6(8)
C1 C8 U1 76.3(5)
C7 C8 U1 73.8(5)
C1 C8 H8 112.7
C7 C8 H8 112.7
U1 C8 H8 131.9
C11 C9 C10 111.4(13)
C11 C9 Si1 118.0(8)
C10 C9 Si1 110.2(7)
C11 C9 H9 105.4
C10 C9 H9 105.4
Si1 C9 H9 105.4
C9 C10 H10A 109.5
C9 C10 H10B 109.5
H10A C10 H10B 109.5
C9 C10 H10C 109.5
H10A C10 H10C 109.5
H10B C10 H10C 109.5
C9 C11 H11A 109.5
C9 C11 H11B 109.5
H11A C11 H11B 109.5
C9 C11 H11C 109.5
H11A C11 H11C 109.5
H11B C11 H11C 109.5
C14 C12 C13 110.5(8)
C14 C12 Si1 114.3(7)
C13 C12 Si1 111.7(6)
C14 C12 H12 106.6
C13 C12 H12 106.6
Si1 C12 H12 106.6
C12 C13 H13A 109.5
C12 C13 H13B 109.5
H13A C13 H13B 109.5
C12 C13 H13C 109.5
H13A C13 H13C 109.5
H13B C13 H13C 109.5
C12 C14 H14A 109.5
C12 C14 H14B 109.5
H14A C14 H14B 109.5
C12 C14 H14C 109.5
H14A C14 H14C 109.5
H14B C14 H14C 109.5
C17 C15 C16 110.8(8)
C17 C15 Si1 117.1(6)
C16 C15 Si1 114.9(7)
C17 C15 H15 104.1
C16 C15 H15 104.1
Si1 C15 H15 104.1
C15 C16 H16A 109.5
C15 C16 H16B 109.5
H16A C16 H16B 109.5
C15 C16 H16C 109.5
H16A C16 H16C 109.5
H16B C16 H16C 109.5
C15 C17 H17A 109.5
C15 C17 H17B 109.5
H17A C17 H17B 109.5
C15 C17 H17C 109.5
H17A C17 H17C 109.5
H17B C17 H17C 109.5
C20 C18 C19 108.7(8)
C20 C18 Si2 114.9(6)
C19 C18 Si2 112.1(6)
C20 C18 H18 106.9
C19 C18 H18 106.9
Si2 C18 H18 106.9
C18 C19 H19A 109.5
C18 C19 H19B 109.5
H19A C19 H19B 109.5
C18 C19 H19C 109.5
H19A C19 H19C 109.5
H19B C19 H19C 109.5
C18 C20 H20A 109.5
C18 C20 H20B 109.5
H20A C20 H20B 109.5
C18 C20 H20C 109.5
H20A C20 H20C 109.5
H20B C20 H20C 109.5
C23 C21 C22 111.5(7)
C23 C21 Si2 115.5(6)
C22 C21 Si2 114.8(5)
C23 C21 H21 104.5
C22 C21 H21 104.5
Si2 C21 H21 104.5
C21 C22 H22A 109.5
C21 C22 H22B 109.5
H22A C22 H22B 109.5
C21 C22 H22C 109.5
H22A C22 H22C 109.5
H22B C22 H22C 109.5
C21 C23 H23A 109.5
C21 C23 H23B 109.5
H23A C23 H23B 109.5
C21 C23 H23C 109.5
H23A C23 H23C 109.5
H23B C23 H23C 109.5
C25 C24 C26 109.4(9)
C25 C24 Si2 115.3(7)
C26 C24 Si2 115.7(7)
C25 C24 H24 105.1
C26 C24 H24 105.1
Si2 C24 H24 105.1
C24 C25 H25A 109.5
C24 C25 H25B 109.5
H25A C25 H25B 109.5
C24 C25 H25C 109.5
H25A C25 H25C 109.5
H25B C25 H25C 109.5
C24 C26 H26A 109.5
C24 C26 H26B 109.5
H26A C26 H26B 109.5
C24 C26 H26C 109.5
H26A C26 H26C 109.5
H26B C26 H26C 109.5
C31 C27 C28 109.3(8)
C31 C27 C32 125.4(9)
C28 C27 C32 125.0(9)
C31 C27 U1 76.8(5)
C28 C27 U1 73.6(4)
C32 C27 U1 119.8(6)
C29 C28 C27 105.8(7)
C29 C28 C33 128.4(9)
C27 C28 C33 125.6(9)
C29 C28 U1 75.8(4)
C27 C28 U1 76.1(5)
C33 C28 U1 118.4(6)
C30 C29 C28 108.7(8)
C30 C29 C34 124.6(9)
C28 C29 C34 126.4(9)
C30 C29 U1 76.3(4)
C28 C29 U1 74.0(5)
C34 C29 U1 120.2(5)
C31 C30 C29 108.2(8)
C31 C30 C35 125.7(9)
C29 C30 C35 125.9(9)
C31 C30 U1 75.9(5)
C29 C30 U1 74.0(5)
C35 C30 U1 120.0(6)
C27 C31 C30 107.9(8)
C27 C31 C36 126.1(9)
C30 C31 C36 125.7(9)
C27 C31 U1 74.0(5)
C30 C31 U1 74.9(5)
C36 C31 U1 122.1(6)
C27 C32 H32A 109.5
C27 C32 H32B 109.5
H32A C32 H32B 109.5
C27 C32 H32C 109.5
H32A C32 H32C 109.5
H32B C32 H32C 109.5
C28 C33 H33A 109.5
C28 C33 H33B 109.5
H33A C33 H33B 109.5
C28 C33 H33C 109.5
H33A C33 H33C 109.5
H33B C33 H33C 109.5
C29 C34 H34A 109.5
C29 C34 H34B 109.5
H34A C34 H34B 109.5
C29 C34 H34C 109.5
H34A C34 H34C 109.5
H34B C34 H34C 109.5
C30 C35 H35A 109.5
C30 C35 H35B 109.5
H35A C35 H35B 109.5
C30 C35 H35C 109.5
H35A C35 H35C 109.5
H35B C35 H35C 109.5
C31 C36 H36A 109.5
C31 C36 H36B 109.5
H36A C36 H36B 109.5
C31 C36 H36C 109.5
H36A C36 H36C 109.5
H36B C36 H36C 109.5
C58 C51 C52 130.0(7)
C58 C51 Si4 117.9(5)
C52 C51 Si4 111.7(5)
C58 C51 U2 73.4(4)
C52 C51 U2 73.5(4)
Si4 C51 U2 139.2(4)
C53 C52 C51 138.0(7)
C53 C52 U2 74.2(5)
C51 C52 U2 76.0(4)
C53 C52 H52 111.0
C51 C52 H52 111.0
U2 C52 H52 135.8
C52 C53 C54 138.6(7)
C52 C53 U2 75.1(5)
C54 C53 U2 75.0(4)
C52 C53 H53 110.7
C54 C53 H53 110.7
U2 C53 H53 136.7
C55 C54 C53 129.1(7)
C55 C54 Si5 117.7(6)
C53 C54 Si5 112.3(5)
C55 C54 U2 72.5(4)
C53 C54 U2 74.1(4)
Si5 C54 U2 142.5(4)
C56 C55 C54 137.0(8)
C56 C55 U2 75.1(5)
C54 C55 U2 76.4(4)
C56 C55 H55 111.5
C54 C55 H55 111.5
U2 C55 H55 132.2
C55 C56 C57 134.5(8)
C55 C56 U2 74.1(5)
C57 C56 U2 74.7(5)
C55 C56 H56 112.7
C57 C56 H56 112.7
U2 C56 H56 134.1
C58 C57 C56 136.6(8)
C58 C57 U2 75.6(5)
C56 C57 U2 74.1(5)
C58 C57 H57 111.7
C56 C57 H57 111.7
U2 C57 H57 135.0
C51 C58 C57 135.9(8)
C51 C58 U2 76.3(4)
C57 C58 U2 73.6(5)
C51 C58 H58 112.1
C57 C58 H58 112.1
U2 C58 H58 133.7
C60 C59 C61 109.8(8)
C60 C59 Si4 115.6(7)
C61 C59 Si4 112.6(6)
C60 C59 H59 106.0
C61 C59 H59 106.0
Si4 C59 H59 106.0
C59 C60 H60A 109.5
C59 C60 H60B 109.5
H60A C60 H60B 109.5
C59 C60 H60C 109.5
H60A C60 H60C 109.5
H60B C60 H60C 109.5
C59 C61 H61A 109.5
C59 C61 H61B 109.5
H61A C61 H61B 109.5
C59 C61 H61C 109.5
H61A C61 H61C 109.5
H61B C61 H61C 109.5
C63 C62 C64 110.0(8)
C63 C62 Si4 114.2(6)
C64 C62 Si4 114.3(6)
C63 C62 H62 105.8
C64 C62 H62 105.8
Si4 C62 H62 105.8
C62 C63 H63A 109.5
C62 C63 H63B 109.5
H63A C63 H63B 109.5
C62 C63 H63C 109.5
H63A C63 H63C 109.5
H63B C63 H63C 109.5
C62 C64 H64A 109.5
C62 C64 H64B 109.5
H64A C64 H64B 109.5
C62 C64 H64C 109.5
H64A C64 H64C 109.5
H64B C64 H64C 109.5
C67 C65 C66 110.4(10)
C67 C65 Si4 115.5(7)
C66 C65 Si4 112.4(7)
C67 C65 H65 105.9
C66 C65 H65 105.9
Si4 C65 H65 105.9
C65 C66 H66A 109.5
C65 C66 H66B 109.5
H66A C66 H66B 109.5
C65 C66 H66C 109.5
H66A C66 H66C 109.5
H66B C66 H66C 109.5
C65 C67 H67A 109.5
C65 C67 H67B 109.5
H67A C67 H67B 109.5
C65 C67 H67C 109.5
H67A C67 H67C 109.5
H67B C67 H67C 109.5
C70 C68 C69 109.2(11)
C70 C68 Si5 113.0(9)
C69 C68 Si5 113.6(8)
C70 C68 H68 106.9
C69 C68 H68 106.9
Si5 C68 H68 106.9
C68 C69 H69A 109.5
C68 C69 H69B 109.5
H69A C69 H69B 109.5
C68 C69 H69C 109.5
H69A C69 H69C 109.5
H69B C69 H69C 109.5
C68 C70 H70A 109.5
C68 C70 H70B 109.5
H70A C70 H70B 109.5
C68 C70 H70C 109.5
H70A C70 H70C 109.5
H70B C70 H70C 109.5
C73B C71 C72 102.6(17)
C73B C71 C73A 21.5(11)
C72 C71 C73A 124.1(18)
C73B C71 Si5 116.9(12)
C72 C71 Si5 114.0(7)
C73A C71 Si5 104.7(13)
C73B C71 H71 115.0
C72 C71 H71 104.0
C73A C71 H71 104.0
Si5 C71 H71 104.0
C71 C72 H72A 109.5
C71 C72 H72B 109.5
H72A C72 H72B 109.5
C71 C72 H72C 109.5
H72A C72 H72C 109.5
H72B C72 H72C 109.5
C71 C73A H73A 109.5
C71 C73A H73B 109.5
H73A C73A H73B 109.5
C71 C73A H73C 109.5
H73A C73A H73C 109.5
H73B C73A H73C 109.5
C71 C73B H73D 109.5
C71 C73B H73E 109.5
H73D C73B H73E 109.5
C71 C73B H73F 109.5
H73D C73B H73F 109.5
H73E C73B H73F 109.5
C76 C74 C75 109.1(9)
C76 C74 Si5 115.2(7)
C75 C74 Si5 116.4(7)
C76 C74 H74 105.0
C75 C74 H74 105.0
Si5 C74 H74 105.0
C74 C75 H75A 109.5
C74 C75 H75B 109.5
H75A C75 H75B 109.5
C74 C75 H75C 109.5
H75A C75 H75C 109.5
H75B C75 H75C 109.5
C74 C76 H76A 109.5
C74 C76 H76B 109.5
H76A C76 H76B 109.5
C74 C76 H76C 109.5
H76A C76 H76C 109.5
H76B C76 H76C 109.5
C81 C77 C78 107.8(7)
C81 C77 C82 126.8(8)
C78 C77 C82 125.0(8)
C81 C77 U2 73.6(5)
C78 C77 U2 75.2(5)
C82 C77 U2 122.9(5)
C79 C78 C77 107.2(7)
C79 C78 C83 126.2(8)
C77 C78 C83 126.3(8)
C79 C78 U2 74.5(5)
C77 C78 U2 74.9(5)
C83 C78 U2 121.1(6)
C78 C79 C80 109.4(7)
C78 C79 C84 125.5(9)
C80 C79 C84 124.9(9)
C78 C79 U2 76.1(5)
C80 C79 U2 74.7(5)
C84 C79 U2 120.2(6)
C79 C80 C81 106.8(7)
C79 C80 C85 127.5(9)
C81 C80 C85 125.5(9)
C79 C80 U2 75.6(5)
C81 C80 U2 74.3(5)
C85 C80 U2 119.1(6)
C77 C81 C80 108.7(7)
C77 C81 C86 124.5(9)
C80 C81 C86 126.7(9)
C77 C81 U2 76.9(5)
C80 C81 U2 75.5(5)
C86 C81 U2 117.5(6)
C77 C82 H82A 109.5
C77 C82 H82B 109.5
H82A C82 H82B 109.5
C77 C82 H82C 109.5
H82A C82 H82C 109.5
H82B C82 H82C 109.5
C78 C83 H83A 109.5
C78 C83 H83B 109.5
H83A C83 H83B 109.5
C78 C83 H83C 109.5
H83A C83 H83C 109.5
H83B C83 H83C 109.5
C79 C84 H84A 109.5
C79 C84 H84B 109.5
H84A C84 H84B 109.5
C79 C84 H84C 109.5
H84A C84 H84C 109.5
H84B C84 H84C 109.5
C80 C85 H85A 109.5
C80 C85 H85B 109.5
H85A C85 H85B 109.5
C80 C85 H85C 109.5
H85A C85 H85C 109.5
H85B C85 H85C 109.5
C81 C86 H86A 109.5
C81 C86 H86B 109.5
H86A C86 H86B 109.5
C81 C86 H86C 109.5
H86A C86 H86C 109.5
H86B C86 H86C 109.5
C1 Si1 C15 114.4(4)
C1 Si1 C12 108.4(4)
C15 Si1 C12 108.6(4)
C1 Si1 C9 109.9(4)
C15 Si1 C9 106.7(4)
C12 Si1 C9 108.7(4)
C21 Si2 C24 107.5(4)
C21 Si2 C18 109.2(4)
C24 Si2 C18 108.0(4)
C21 Si2 C4 111.1(4)
C24 Si2 C4 111.6(4)
C18 Si2 C4 109.3(4)
C65 Si4 C62 113.9(4)
C65 Si4 C59 108.4(4)
C62 Si4 C59 106.2(4)
C65 Si4 C51 109.0(4)
C62 Si4 C51 110.9(4)
C59 Si4 C51 108.3(4)
C74 Si5 C68 108.1(5)
C74 Si5 C54 112.0(4)
C68 Si5 C54 105.5(4)
C74 Si5 C71 112.5(4)
C68 Si5 C71 108.0(5)
C54 Si5 C71 110.5(4)
C6 U1 C5 31.5(2)
C6 U1 C7 30.9(2)
C5 U1 C7 59.6(2)
C6 U1 C8 59.4(2)
C5 U1 C8 81.4(3)
C7 U1 C8 31.1(2)
C6 U1 C4 59.0(2)
C5 U1 C4 30.5(2)
C7 U1 C4 80.2(2)
C8 U1 C4 89.4(3)
C6 U1 C3 78.6(3)
C5 U1 C3 58.1(3)
C7 U1 C3 86.4(3)
C8 U1 C3 79.2(3)
C4 U1 C3 31.0(2)
C6 U1 C1 80.0(3)
C5 U1 C1 89.2(2)
C7 U1 C1 58.5(3)
C8 U1 C1 30.5(2)
C4 U1 C1 81.3(2)
C3 U1 C1 58.7(2)
C6 U1 C2 86.6(3)
C5 U1 C2 79.2(3)
C7 U1 C2 78.1(3)
C8 U1 C2 57.8(3)
C4 U1 C2 59.1(2)
C3 U1 C2 30.5(2)
C1 U1 C2 30.5(2)
C6 U1 C28 134.8(2)
C5 U1 C28 134.9(3)
C7 U1 C28 134.9(3)
C8 U1 C28 134.7(3)
C4 U1 C28 135.9(3)
C3 U1 C28 138.7(3)
C1 U1 C28 135.9(3)
C2 U1 C28 138.6(3)
C6 U1 C29 116.0(3)
C5 U1 C29 135.2(3)
C7 U1 C29 105.7(3)
C8 U1 C29 106.9(3)
C4 U1 C29 157.6(2)
C3 U1 C29 165.4(3)
C1 U1 C29 120.5(2)
C2 U1 C29 142.9(3)
C28 U1 C29 30.1(3)
C6 U1 C27 112.0(3)
C5 U1 C27 104.7(3)
C7 U1 C27 129.1(3)
C8 U1 C27 150.8(3)
C4 U1 C27 110.5(3)
C3 U1 C27 128.6(3)
C1 U1 C27 166.2(2)
C2 U1 C27 151.0(3)
C28 U1 C27 30.3(3)
C29 U1 C27 48.9(3)
C6 U1 C30 88.1(3)
C5 U1 C30 105.8(3)
C7 U1 C30 87.1(3)
C8 U1 C30 102.4(3)
C4 U1 C30 132.9(2)
C3 U1 C30 163.7(2)
C1 U1 C30 128.6(2)
C2 U1 C30 159.2(3)
C28 U1 C30 49.5(3)
C29 U1 C30 29.7(2)
C27 U1 C30 48.4(3)
C55 U2 C56 30.8(2)
C55 U2 C57 59.2(3)
C56 U2 C57 31.3(2)
C55 U2 C53 58.2(2)
C56 U2 C53 78.3(3)
C57 U2 C53 85.8(3)
C55 U2 C58 80.7(2)
C56 U2 C58 59.5(2)
C57 U2 C58 30.8(2)
C53 U2 C58 78.4(3)
C55 U2 C52 79.4(2)
C56 U2 C52 86.5(2)
C57 U2 C52 77.5(3)
C53 U2 C52 30.6(2)
C58 U2 C52 57.2(2)
C55 U2 C54 31.1(2)
C56 U2 C54 59.2(2)
C57 U2 C54 80.5(2)
C53 U2 C54 30.9(2)
C58 U2 C54 89.3(2)
C52 U2 C54 59.4(2)
C55 U2 C51 89.4(2)
C56 U2 C51 80.5(2)
C57 U2 C51 58.4(2)
C53 U2 C51 58.8(2)
C58 U2 C51 30.3(2)
C52 U2 C51 30.5(2)
C54 U2 C51 81.9(2)
C55 U2 C81 134.4(3)
C56 U2 C81 134.4(3)
C57 U2 C81 135.5(3)
C53 U2 C81 138.7(2)
C58 U2 C81 135.8(3)
C52 U2 C81 139.0(2)
C54 U2 C81 134.8(3)
C51 U2 C81 136.2(3)
C55 U2 C80 140.3(3)
C56 U2 C80 120.3(3)
C57 U2 C80 107.9(3)
C53 U2 C80 160.9(3)
C58 U2 C80 106.4(3)
C52 U2 C80 137.8(2)
C54 U2 C80 161.4(2)
C51 U2 C80 116.6(2)
C81 U2 C80 30.2(3)
C55 U2 C79 111.5(3)
C56 U2 C79 91.5(3)
C57 U2 C79 86.8(3)
C53 U2 C79 169.5(3)
C58 U2 C79 98.8(3)
C52 U2 C79 152.8(2)
C54 U2 C79 139.9(3)
C51 U2 C79 122.5(2)
C81 U2 C79 49.0(3)
C80 U2 C79 29.6(3)
C55 U2 C77 104.9(3)
C56 U2 C77 109.8(3)
C57 U2 C77 126.0(3)
C53 U2 C77 132.4(2)
C58 U2 C77 147.2(2)
C52 U2 C77 155.2(2)
C54 U2 C77 112.4(2)
C51 U2 C77 165.1(2)
C81 U2 C77 29.5(3)
C80 U2 C77 49.2(2)
C79 U2 C77 48.8(2)

loop_
_geom_bond_atom_site_label_1
_geom_bond_atom_site_label_2
_geom_bond_distance
C1 C8 1.413(11)
C1 C2 1.424(11)
C1 Si1 1.902(8)
C1 U1 2.704(7)
C2 C3 1.419(11)
C2 U1 2.705(8)
C2 H2 0.9500
C3 C4 1.431(11)
C3 U1 2.684(8)
C3 H3 0.9500
C4 C5 1.394(11)
C4 Si2 1.913(8)
C4 U1 2.675(8)
C5 C6 1.419(11)
C5 U1 2.617(8)
C5 H5 0.9500
C6 C7 1.404(11)
C6 U1 2.616(8)
C6 H6 0.9500
C7 C8 1.423(11)
C7 U1 2.649(8)
C7 H7 0.9500
C8 U1 2.666(8)
C8 H8 0.9500
C9 C11 1.410(16)
C9 C10 1.498(15)
C9 Si1 1.915(9)
C9 H9 1.0000
C10 H10A 0.9800
C10 H10B 0.9800
C10 H10C 0.9800
C11 H11A 0.9800
C11 H11B 0.9800
C11 H11C 0.9800
C12 C14 1.525(12)
C12 C13 1.550(12)
C12 Si1 1.909(9)
C12 H12 1.0000
C13 H13A 0.9800
C13 H13B 0.9800
C13 H13C 0.9800
C14 H14A 0.9800
C14 H14B 0.9800
C14 H14C 0.9800
C15 C17 1.506(13)
C15 C16 1.541(13)
C15 Si1 1.907(9)
C15 H15 1.0000
C16 H16A 0.9800
C16 H16B 0.9800
C16 H16C 0.9800
C17 H17A 0.9800
C17 H17B 0.9800
C17 H17C 0.9800
C18 C20 1.520(13)
C18 C19 1.542(12)
C18 Si2 1.905(8)
C18 H18 1.0000
C19 H19A 0.9800
C19 H19B 0.9800
C19 H19C 0.9800
C20 H20A 0.9800
C20 H20B 0.9800
C20 H20C 0.9800
C21 C23 1.545(12)
C21 C22 1.550(12)
C21 Si2 1.891(9)
C21 H21 1.0000
C22 H22A 0.9800
C22 H22B 0.9800
C22 H22C 0.9800
C23 H23A 0.9800
C23 H23B 0.9800
C23 H23C 0.9800
C24 C25 1.512(13)
C24 C26 1.521(14)
C24 Si2 1.902(9)
C24 H24 1.0000
C25 H25A 0.9800
C25 H25B 0.9800
C25 H25C 0.9800
C26 H26A 0.9800
C26 H26B 0.9800
C26 H26C 0.9800
C27 C31 1.393(13)
C27 C28 1.424(13)
C27 C32 1.535(13)
C27 U1 2.741(8)
C28 C29 1.415(12)
C28 C33 1.478(13)
C28 U1 2.710(8)
C29 C30 1.407(12)
C29 C34 1.509(12)
C29 U1 2.733(7)
C30 C31 1.396(12)
C30 C35 1.510(13)
C30 U1 2.763(8)
C31 C36 1.515(12)
C31 U1 2.776(8)
C32 H32A 0.9800
C32 H32B 0.9800
C32 H32C 0.9800
C33 H33A 0.9800
C33 H33B 0.9800
C33 H33C 0.9800
C34 H34A 0.9800
C34 H34B 0.9800
C34 H34C 0.9800
C35 H35A 0.9800
C35 H35B 0.9800
C35 H35C 0.9800
C36 H36A 0.9800
C36 H36B 0.9800
C36 H36C 0.9800
C51 C58 1.404(10)
C51 C52 1.412(10)
C51 Si4 1.913(7)
C51 U2 2.703(7)
C52 C53 1.407(10)
C52 U2 2.670(8)
C52 H52 0.9500
C53 C54 1.421(11)
C53 U2 2.658(8)
C53 H53 0.9500
C54 C55 1.420(11)
C54 Si5 1.897(8)
C54 U2 2.670(7)
C55 C56 1.395(11)
C55 U2 2.620(8)
C55 H55 0.9500
C56 C57 1.421(11)
C56 U2 2.632(8)
C56 H56 0.9500
C57 C58 1.408(11)
C57 U2 2.640(8)
C57 H57 0.9500
C58 U2 2.665(8)
C58 H58 0.9500
C59 C60 1.505(13)
C59 C61 1.511(13)
C59 Si4 1.900(9)
C59 H59 1.0000
C60 H60A 0.9800
C60 H60B 0.9800
C60 H60C 0.9800
C61 H61A 0.9800
C61 H61B 0.9800
C61 H61C 0.9800
C62 C63 1.531(12)
C62 C64 1.545(13)
C62 Si4 1.899(9)
C62 H62 1.0000
C63 H63A 0.9800
C63 H63B 0.9800
C63 H63C 0.9800
C64 H64A 0.9800
C64 H64B 0.9800
C64 H64C 0.9800
C65 C67 1.510(15)
C65 C66 1.555(14)
C65 Si4 1.892(9)
C65 H65 1.0000
C66 H66A 0.9800
C66 H66B 0.9800
C66 H66C 0.9800
C67 H67A 0.9800
C67 H67B 0.9800
C67 H67C 0.9800
C68 C70 1.466(17)
C68 C69 1.550(17)
C68 Si5 1.886(10)
C68 H68 1.0000
C69 H69A 0.9800
C69 H69B 0.9800
C69 H69C 0.9800
C70 H70A 0.9800
C70 H70B 0.9800
C70 H70C 0.9800
C71 C73B 1.498(15)
C71 C72 1.547(16)
C71 C73A 1.70(3)
C71 Si5 1.912(10)
C71 H71 1.0000
C72 H72A 0.9800
C72 H72B 0.9800
C72 H72C 0.9800
C73A H73A 0.9800
C73A H73B 0.9800
C73A H73C 0.9800
C73B H73D 0.9800
C73B H73E 0.9800
C73B H73F 0.9800
C74 C76 1.522(15)
C74 C75 1.532(13)
C74 Si5 1.878(9)
C74 H74 1.0000
C75 H75A 0.9800
C75 H75B 0.9800
C75 H75C 0.9800
C76 H76A 0.9800
C76 H76B 0.9800
C76 H76C 0.9800
C77 C81 1.393(12)
C77 C78 1.421(11)
C77 C82 1.513(11)
C77 U2 2.757(8)
C78 C79 1.398(12)
C78 C83 1.525(12)
C78 U2 2.760(8)
C79 C80 1.398(13)
C79 C84 1.509(12)
C79 U2 2.740(8)
C80 C81 1.418(12)
C80 C85 1.512(13)
C80 U2 2.729(8)
C81 C86 1.517(12)
C81 U2 2.715(8)
C82 H82A 0.9800
C82 H82B 0.9800
C82 H82C 0.9800
C83 H83A 0.9800
C83 H83B 0.9800
C83 H83C 0.9800
C84 H84A 0.9800
C84 H84B 0.9800
C84 H84C 0.9800
C85 H85A 0.9800
C85 H85B 0.9800
C85 H85C 0.9800
C86 H86A 0.9800
C86 H86B 0.9800
C86 H86C 0.9800
